data_4109295
loop_
_publ_author_name
'Masahiro Inoue'
'Masahisa Nakada'

_publ_section_title
;
 Structure Elucidation and Enantioselective Total Synthesis of the Potent
 HMG-CoA Reductase Inhibitor FR901512 via Catalytic Asymmetric
 Nozaki-Hiyama Reactions
;
_journal_name_full 'Journal of the American Chemical Society'
_journal_page_first 4164
_journal_page_last 4165
_journal_paper_doi 10.1021/ja070812w
_journal_volume 129
_journal_year 2007
_chemical_absolute_configuration 'CHOOSE rm ad rmad syn or unk'
_chemical_formula_moiety 'C27 H23 Br N2 O8 '
_chemical_formula_sum 'C27 H23 Br N2 O8'
_chemical_formula_weight 583.39
_space_group_IT_number 4
_symmetry_cell_setting monoclinic
_symmetry_Int_Tables_number 4
_symmetry_space_group_name_Hall 'P 2yb'
_symmetry_space_group_name_H-M 'P 1 21 1'
_cell_angle_alpha 90.0000
_cell_angle_beta 101.9850(15)
_cell_angle_gamma 90.0000
_cell_formula_units_Z 2
_cell_length_a 5.4978(3)
_cell_length_b 17.7771(7)
_cell_length_c 13.4393(6)
_cell_measurement_reflns_used 9148
_cell_measurement_temperature 173.1
_cell_measurement_theta_max 27.5
_cell_measurement_theta_min 3.1
_cell_volume 1284.86(10)
_computing_cell_refinement PROCESS-AUTO
_computing_data_collection PROCESS-AUTO
_computing_data_reduction CrystalStructure
_computing_publication_material 'CrystalStructure 3.7.0'
_computing_structure_refinement CRYSTALS
_computing_structure_solution SIR92
_diffrn_detector_area_resol_mean 10.00
_diffrn_measured_fraction_theta_full 0.994
_diffrn_measured_fraction_theta_max 0.994
_diffrn_measurement_device_type 'Rigaku RAXIS-RAPID'
_diffrn_measurement_method \w
_diffrn_radiation_type 'Mo K\a'
_diffrn_radiation_wavelength 0.71075
_diffrn_reflns_av_R_equivalents 0.055
_diffrn_reflns_limit_h_max 7
_diffrn_reflns_limit_h_min -7
_diffrn_reflns_limit_k_max 23
_diffrn_reflns_limit_k_min -22
_diffrn_reflns_limit_l_max 17
_diffrn_reflns_limit_l_min -17
_diffrn_reflns_number 12686
_diffrn_reflns_theta_full 27.46
_diffrn_reflns_theta_max 27.46
_exptl_absorpt_coefficient_mu 1.658
_exptl_absorpt_correction_T_max 0.780
_exptl_absorpt_correction_T_min 0.426
_exptl_absorpt_correction_type multi-scan
_exptl_absorpt_process_details
;
    Higashi, T. (1995). Program for Absorption Correction.
    Rigaku Corporation, Tokyo, Japan.
;
_exptl_crystal_colour colorless
_exptl_crystal_density_diffrn 1.508
_exptl_crystal_description platelet
_exptl_crystal_F_000 596.00
_exptl_crystal_size_max 0.45
_exptl_crystal_size_mid 0.40
_exptl_crystal_size_min 0.15
_refine_diff_density_max 0.60
_refine_diff_density_min -0.61
_refine_ls_abs_structure_details 'Flack, H. D. (1983), Acta Cryst. A39, 876-881.  2784 Friedel Pairs'
_refine_ls_abs_structure_Flack -0.001(5)
_refine_ls_extinction_coef -76(4)
_refine_ls_extinction_method 'Larson (1970) Crystallographic Computing eq. 22'
_refine_ls_goodness_of_fit_ref 0.674
_refine_ls_hydrogen_treatment refall
_refine_ls_number_parameters 552
_refine_ls_number_reflns 3329
_refine_ls_R_factor_gt 0.0285
_refine_ls_shift/su_max 0.0046
_refine_ls_structure_factor_coef Fsqd
_refine_ls_weighting_details 'w = 1/[1.0000\s(Fo^2^)]/(4Fo^2^)'
_refine_ls_weighting_scheme calc
_refine_ls_wR_factor_ref 0.0559
_reflns_number_gt 3300
_reflns_number_total 5803
_reflns_threshold_expression F^2^>2.0\s(F^2^)
_cod_data_source_file ja070812wsi20070205_013842.cif
_cod_data_source_block '_inouesan'
_cod_original_formula_sum 'C27 H23 Br N2 O8 '
_cod_database_code 4109295

loop_
_symmetry_equiv_pos_site_id
_symmetry_equiv_pos_as_xyz
1 +X,+Y,+Z
2 -X,1/2+Y,-Z

loop_
_atom_site_label
_atom_site_type_symbol
_atom_site_fract_x
_atom_site_fract_y
_atom_site_fract_z
_atom_site_U_iso_or_equiv
_atom_site_adp_type
_atom_site_occupancy
_atom_site_symmetry_multiplicity
_atom_site_calc_flag
Br(1) Br 0.57002(6) 0.85040(4) 0.85702(3) 0.04804(10) Uani 1.00 1 d
O(2) O 0.7548(4) 1.14347(12) 0.5754(2) 0.0385(7) Uani 1.00 1 d
O(3) O -0.0277(3) 0.80111(11) 0.36565(16) 0.0295(6) Uani 1.00 1 d
O(4) O -0.1213(4) 0.97150(12) 0.31353(17) 0.0309(6) Uani 1.00 1 d
O(5) O -0.3541(4) 0.93425(12) 0.42538(19) 0.0370(7) Uani 1.00 1 d
O(6) O -0.2946(4) 0.73524(12) 0.43830(18) 0.0326(7) Uani 1.00 1 d
O(7) O 0.3153(5) 1.05842(14) 0.8307(2) 0.0584(9) Uani 1.00 1 d
O(8) O 0.5835(4) 1.13027(13) 0.4154(2) 0.0426(8) Uani 1.00 1 d
O(28) O -0.0137(5) 0.98952(17) 0.7857(2) 0.0697(10) Uani 1.00 1 d
N(16) N 0.5901(5) 1.12032(14) 0.5056(2) 0.0327(9) Uani 1.00 1 d
N(19) N 0.1608(6) 1.02475(16) 0.7666(2) 0.0429(9) Uani 1.00 1 d
C(9) C 0.3887(6) 1.07553(17) 0.5353(2) 0.0270(10) Uani 1.00 1 d
C(10) C -0.3091(6) 0.9460(2) 0.2236(2) 0.0305(10) Uani 1.00 1 d
C(11) C 0.4336(6) 0.8458(2) 0.6420(3) 0.0309(9) Uani 1.00 1 d
C(12) C -0.1743(6) 0.96458(16) 0.4058(2) 0.0265(9) Uani 1.00 1 d
C(13) C 0.1419(9) 0.7876(2) 0.7260(3) 0.0369(12) Uani 1.00 1 d
C(14) C 0.2174(8) 1.0420(2) 0.4589(2) 0.0258(10) Uani 1.00 1 d
C(15) C 0.3612(5) 0.82606(14) 0.7304(2) 0.0303(9) Uani 1.00 1 d
C(17) C 0.0645(5) 0.79004(16) 0.5444(2) 0.0249(8) Uani 1.00 1 d
C(18) C 0.2868(6) 0.82889(17) 0.5488(2) 0.0273(10) Uani 1.00 1 d
C(20) C 0.0271(5) 0.99961(16) 0.4854(2) 0.0251(8) Uani 1.00 1 d
C(21) C -0.1050(5) 0.77165(16) 0.4462(2) 0.0254(9) Uani 1.00 1 d
C(22) C -0.1917(8) 0.7863(2) 0.2679(2) 0.0311(11) Uani 1.00 1 d
C(23) C 0.0108(7) 0.9932(2) 0.5858(3) 0.0287(11) Uani 1.00 1 d
C(24) C -0.0801(5) 0.93687(17) 0.0807(2) 0.0305(9) Uani 1.00 1 d
C(25) C -0.4276(8) 1.0166(2) 0.1730(4) 0.0433(14) Uani 1.00 1 d
C(26) C 0.3790(6) 1.07011(18) 0.6364(2) 0.0295(10) Uani 1.00 1 d
C(27) C -0.2493(8) 1.0633(2) 0.1254(3) 0.0438(13) Uani 1.00 1 d
C(29) C -0.0911(5) 0.82655(16) 0.1870(2) 0.0279(9) Uani 1.00 1 d
C(30) C 0.1867(6) 1.02853(17) 0.6598(2) 0.0298(9) Uani 1.00 1 d
C(31) C -0.0061(8) 0.7692(2) 0.6333(4) 0.0323(12) Uani 1.00 1 d
C(32) C 0.0722(6) 0.78847(18) 0.1379(2) 0.0321(10) Uani 1.00 1 d
C(33) C -0.1615(5) 0.90161(17) 0.1604(2) 0.0283(9) Uani 1.00 1 d
C(34) C -0.1626(10) 1.0158(2) 0.0463(3) 0.0426(14) Uani 1.00 1 d
C(35) C 0.0794(11) 0.8972(2) 0.0323(3) 0.0396(14) Uani 1.00 1 d
C(36) C 0.1573(7) 0.82571(19) 0.0599(2) 0.0369(11) Uani 1.00 1 d
C(37) C -0.3690(14) 1.1365(2) 0.0816(4) 0.066(2) Uani 1.00 1 d
C(38) C 0.1599(11) 0.7095(3) 0.1684(5) 0.0488(17) Uani 1.00 1 d
H(1) H -0.437(5) 0.9148(16) 0.249(2) 0.029(11) Uani 1.00 1 c
H(2) H 0.572(4) 0.8700(16) 0.646(2) 0.021(10) Uani 1.00 1 c
H(3) H 0.101(5) 0.7787(18) 0.786(3) 0.045(12) Uani 1.00 1 c
H(4) H 0.233(6) 1.0478(16) 0.395(2) 0.030(11) Uani 1.00 1 c
H(5) H 0.347(4) 0.846(2) 0.493(2) 0.035(9) Uani 1.00 1 c
H(6) H -0.359(6) 0.8020(14) 0.273(2) 0.017(9) Uani 1.00 1 c
H(7) H -0.200(5) 0.7324(15) 0.256(2) 0.014(10) Uani 1.00 1 c
H(8) H -0.120(7) 0.9701(16) 0.603(2) 0.033(13) Uani 1.00 1 c
H(9) H -0.518(6) 1.0478(16) 0.226(2) 0.047(12) Uani 1.00 1 c
H(10) H -0.552(8) 1.006(2) 0.121(3) 0.075(19) Uani 1.00 1 c
H(11) H 0.502(7) 1.096(2) 0.688(2) 0.072(16) Uani 1.00 1 c
H(12) H -0.112(6) 1.0770(15) 0.181(2) 0.030(12) Uani 1.00 1 c
H(13) H -0.140(7) 0.745(2) 0.631(2) 0.046(15) Uani 1.00 1 c
H(14) H -0.314(6) 1.0114(18) -0.020(2) 0.046(13) Uani 1.00 1 c
H(15) H -0.043(7) 1.0377(15) 0.019(2) 0.040(13) Uani 1.00 1 c
H(16) H 0.124(6) 0.9164(19) -0.016(2) 0.037(13) Uani 1.00 1 c
H(17) H 0.279(5) 0.8001(16) 0.020(2) 0.036(12) Uani 1.00 1 c
H(18) H -0.425(8) 1.1694(19) 0.148(4) 0.092(19) Uani 1.00 1 c
H(19) H -0.255(10) 1.168(2) 0.063(4) 0.11(2) Uani 1.00 1 c
H(20) H -0.508(9) 1.123(2) 0.030(2) 0.068(16) Uani 1.00 1 c
H(21) H 0.020(7) 0.6653(18) 0.142(3) 0.082(16) Uani 1.00 1 c
H(22) H 0.273(10) 0.697(2) 0.134(3) 0.07(2) Uani 1.00 1 c
H(23) H 0.215(7) 0.7060(17) 0.240(2) 0.043(12) Uani 1.00 1 c

loop_
_atom_site_aniso_label
_atom_site_aniso_U_11
_atom_site_aniso_U_22
_atom_site_aniso_U_33
_atom_site_aniso_U_12
_atom_site_aniso_U_13
_atom_site_aniso_U_23
Br(1) 0.0467(2) 0.0610(2) 0.0337(2) -0.0077(2) 0.00211(13) -0.0055(2)
O(2) 0.0275(15) 0.0344(13) 0.0509(19) 0.0007(10) 0.0016(13) -0.0103(12)
O(3) 0.0315(12) 0.0327(11) 0.0256(14) -0.0058(9) 0.0089(10) 0.0037(10)
O(4) 0.0314(13) 0.0377(13) 0.0227(14) -0.0106(9) 0.0039(10) -0.0057(10)
O(5) 0.0325(14) 0.0373(12) 0.0451(17) -0.0069(11) 0.0172(12) -0.0025(11)
O(6) 0.0336(15) 0.0327(12) 0.0332(15) -0.0084(10) 0.0107(11) 0.0015(10)
O(7) 0.076(2) 0.0699(19) 0.0262(16) -0.0037(16) 0.0032(15) -0.0103(13)
O(8) 0.0503(17) 0.0468(15) 0.0345(18) -0.0173(12) 0.0177(13) -0.0035(13)
O(28) 0.090(2) 0.087(2) 0.0370(18) -0.0273(19) 0.0255(16) 0.0050(15)
N(16) 0.0252(17) 0.0274(15) 0.045(2) 0.0003(11) 0.0056(16) -0.0090(14)
N(19) 0.059(2) 0.0427(17) 0.0270(18) 0.0092(15) 0.0082(17) 0.0027(14)
C(9) 0.0214(19) 0.0223(17) 0.037(2) 0.0011(13) 0.0050(16) -0.0010(16)
C(10) 0.025(2) 0.035(2) 0.030(2) -0.0085(15) 0.0021(17) -0.0061(16)
C(11) 0.0262(18) 0.0282(18) 0.0382(19) -0.0054(19) 0.0063(17) -0.0003(19)
C(12) 0.030(2) 0.0205(15) 0.030(2) 0.0044(14) 0.0080(16) 0.0003(13)
C(13) 0.040(2) 0.043(2) 0.030(2) 0.0048(17) 0.013(2) 0.0042(19)
C(14) 0.029(2) 0.0252(19) 0.025(2) 0.0052(15) 0.0097(19) -0.0012(18)
C(15) 0.0263(17) 0.0348(19) 0.031(2) 0.0019(13) 0.0081(15) -0.0016(13)
C(17) 0.0273(18) 0.0196(14) 0.0297(19) 0.0070(12) 0.0104(14) 0.0050(13)
C(18) 0.029(2) 0.0252(18) 0.032(2) 0.0022(13) 0.0161(18) 0.0009(15)
C(20) 0.0289(18) 0.0210(15) 0.0255(19) 0.0043(13) 0.0058(14) 0.0002(13)
C(21) 0.0258(19) 0.0204(16) 0.032(2) 0.0029(13) 0.0112(15) 0.0055(14)
C(22) 0.032(2) 0.031(2) 0.028(2) -0.0093(19) 0.002(2) 0.0018(18)
C(23) 0.035(2) 0.025(2) 0.028(2) 0.0016(15) 0.0121(18) 0.0060(16)
C(24) 0.0332(19) 0.0346(18) 0.0206(19) -0.0086(14) -0.0015(15) -0.0013(14)
C(25) 0.039(2) 0.043(2) 0.041(3) 0.003(2) -0.006(2) -0.006(2)
C(26) 0.035(2) 0.0269(17) 0.024(2) 0.0069(14) -0.0014(17) -0.0010(15)
C(27) 0.056(3) 0.035(2) 0.032(2) -0.0021(19) -0.011(2) -0.0017(19)
C(29) 0.0279(18) 0.034(2) 0.0211(18) -0.0062(13) 0.0024(14) -0.0023(13)
C(30) 0.042(2) 0.0273(16) 0.0204(18) 0.0065(15) 0.0066(15) 0.0027(14)
C(31) 0.031(2) 0.034(2) 0.036(2) -0.0006(18) 0.015(2) 0.0058(17)
C(32) 0.039(2) 0.0297(18) 0.026(2) -0.0053(15) 0.0020(16) -0.0006(15)
C(33) 0.0271(18) 0.0296(17) 0.024(2) -0.0073(14) -0.0040(15) -0.0063(15)
C(34) 0.054(3) 0.040(2) 0.031(2) -0.005(2) 0.003(2) 0.0050(19)
C(35) 0.053(3) 0.043(2) 0.023(2) -0.013(2) 0.008(2) -0.004(2)
C(36) 0.041(2) 0.040(2) 0.031(2) -0.0029(16) 0.0081(18) -0.0041(17)
C(37) 0.110(5) 0.028(3) 0.048(3) 0.005(2) -0.013(3) -0.005(2)
C(38) 0.067(3) 0.043(2) 0.037(3) 0.012(2) 0.013(3) 0.001(2)
H(1) 0.01(2) 0.03(2) 0.04(2) 0.035(16) -0.003(16) 0.034(17)
H(2) 0.03(2) 0.03(2) 0.002(17) 0.011(16) -0.003(18) -0.006(14)
H(3) -0.004(19) 0.03(2) 0.09(3) -0.023(15) -0.04(2) -0.03(2)
H(4) 0.02(2) -0.008(16) 0.07(3) -0.027(13) -0.01(2) -0.04(2)
H(5) 0.014(17) 0.08(2) 0.009(19) 0.02(2) -0.010(14) -0.02(2)
H(6) 0.03(2) 0.014(18) -0.002(18) -0.030(16) -0.027(17) 0.017(13)
H(7) 0.04(2) -0.001(15) 0.02(2) -0.007(15) 0.033(17) 0.005(15)
H(8) 0.10(3) -0.007(19) 0.01(2) 0.06(2) 0.02(2) 0.002(15)
H(9) 0.09(3) 0.03(2) 0.02(2) 0.021(19) -0.00(2) -0.001(16)
H(10) 0.11(4) 0.02(2) 0.11(4) 0.10(2) 0.05(3) 0.03(2)
H(11) 0.06(3) 0.16(4) -0.00(2) 0.00(2) -0.00(2) -0.01(2)
H(12) 0.07(3) 0.002(17) 0.03(2) 0.026(17) 0.03(2) 0.036(16)
H(13) 0.05(3) 0.11(4) -0.019(19) 0.08(2) 0.01(2) 0.01(2)
H(14) 0.05(2) 0.08(2) 0.02(2) 0.00(2) 0.04(2) 0.00(2)
H(15) 0.09(3) -0.024(15) 0.05(2) 0.047(17) 0.01(2) -0.014(16)
H(16) 0.02(2) 0.03(2) 0.04(3) 0.072(19) -0.04(2) -0.036(19)
H(17) 0.04(2) 0.03(2) 0.04(2) -0.034(17) 0.02(2) -0.008(17)
H(18) 0.13(4) 0.01(2) 0.15(4) 0.07(2) 0.05(3) 0.05(2)
H(19) 0.14(5) -0.01(2) 0.20(6) -0.01(2) 0.02(4) -0.01(2)
H(20) 0.14(4) 0.04(2) 0.02(2) 0.03(2) -0.00(2) -0.05(2)
H(21) 0.06(3) 0.02(2) 0.12(4) -0.002(19) -0.08(2) -0.02(2)
H(22) 0.16(6) 0.02(2) 0.01(2) -0.05(3) 0.00(3) -0.00(2)
H(23) 0.08(3) 0.02(2) 0.03(2) 0.018(18) -0.00(2) -0.01(2)

loop_
_atom_type_symbol
_atom_type_description
_atom_type_scat_dispersion_real
_atom_type_scat_dispersion_imag
_atom_type_scat_source
C C 0.003 0.002
;
International Tables for Crystallography
(1992, Vol. C, Tables 4.2.6.8 and 6.1.1.4)
;
H H 0.000 0.000
;
International Tables for Crystallography
(1992, Vol. C, Table 6.1.1.4)
;
Br Br -0.290 2.459
;
International Tables for Crystallography
(1992, Vol. C, Tables 4.2.6.8 and 6.1.1.4)
;
N N 0.006 0.003
;
International Tables for Crystallography
(1992, Vol. C, Tables 4.2.6.8 and 6.1.1.4)
;
O O 0.011 0.006
;
International Tables for Crystallography
(1992, Vol. C, Tables 4.2.6.8 and 6.1.1.4)
;

loop_
_geom_angle_atom_site_label_1
_geom_angle_atom_site_label_2
_geom_angle_atom_site_label_3
_geom_angle
C(21) O(3) C(22) 114.5(2)
C(10) O(4) C(12) 118.5(2)
O(2) N(16) O(8) 125.1(3)
O(2) N(16) C(9) 116.5(3)
O(8) N(16) C(9) 118.4(2)
O(7) N(19) O(28) 124.1(3)
O(7) N(19) C(30) 117.9(3)
O(28) N(19) C(30) 118.0(2)
N(16) C(9) C(14) 117.7(3)
N(16) C(9) C(26) 119.2(2)
C(14) C(9) C(26) 123.1(3)
O(4) C(10) C(25) 106.0(2)
O(4) C(10) C(33) 104.6(2)
C(25) C(10) C(33) 114.4(3)
C(15) C(11) C(18) 120.7(3)
O(4) C(12) O(5) 126.3(2)
O(4) C(12) C(20) 110.6(2)
O(5) C(12) C(20) 123.1(3)
C(15) C(13) C(31) 120.2(4)
C(9) C(14) C(20) 118.5(3)
Br(1) C(15) C(11) 119.2(2)
Br(1) C(15) C(13) 120.9(2)
C(11) C(15) C(13) 119.9(3)
C(18) C(17) C(21) 122.0(3)
C(18) C(17) C(31) 119.8(3)
C(21) C(17) C(31) 118.2(3)
C(11) C(18) C(17) 119.4(3)
C(12) C(20) C(14) 121.5(3)
C(12) C(20) C(23) 118.4(3)
C(14) C(20) C(23) 120.0(3)
O(3) C(21) O(6) 123.0(2)
O(3) C(21) C(17) 112.6(2)
O(6) C(21) C(17) 124.4(3)
O(3) C(22) C(29) 108.4(3)
C(20) C(23) C(30) 119.2(3)
C(33) C(24) C(34) 121.8(3)
C(33) C(24) C(35) 117.8(3)
C(34) C(24) C(35) 120.4(3)
C(10) C(25) C(27) 112.8(3)
C(9) C(26) C(30) 116.8(3)
C(25) C(27) C(34) 108.4(3)
C(25) C(27) C(37) 111.4(4)
C(34) C(27) C(37) 112.3(4)
C(22) C(29) C(32) 118.8(2)
C(22) C(29) C(33) 120.8(3)
C(32) C(29) C(33) 120.4(3)
N(19) C(30) C(23) 119.0(3)
N(19) C(30) C(26) 118.7(2)
C(23) C(30) C(26) 122.3(3)
C(13) C(31) C(17) 119.9(4)
C(29) C(32) C(36) 118.2(2)
C(29) C(32) C(38) 121.4(3)
C(36) C(32) C(38) 120.3(4)
C(10) C(33) C(24) 119.5(2)
C(10) C(33) C(29) 120.0(3)
C(24) C(33) C(29) 120.3(3)
C(24) C(34) C(27) 114.8(3)
C(24) C(35) C(36) 122.6(4)
C(32) C(36) C(35) 120.5(4)
O(4) C(10) H(1) 108.0(16)
C(25) C(10) H(1) 110.0(16)
C(33) C(10) H(1) 113.3(18)
C(15) C(11) H(2) 118.9(19)
C(18) C(11) H(2) 120.4(19)
C(15) C(13) H(3) 116(2)
C(31) C(13) H(3) 124(2)
C(9) C(14) H(4) 119(2)
C(20) C(14) H(4) 123(2)
C(11) C(18) H(5) 114.9(16)
C(17) C(18) H(5) 125.7(16)
O(3) C(22) H(6) 107.2(16)
O(3) C(22) H(7) 109.1(15)
C(29) C(22) H(6) 114.4(16)
C(29) C(22) H(7) 111.3(18)
H(6) C(22) H(7) 106(2)
C(20) C(23) H(8) 121(2)
C(30) C(23) H(8) 120(2)
C(10) C(25) H(9) 110.0(16)
C(10) C(25) H(10) 112(2)
C(27) C(25) H(9) 114.3(17)
C(27) C(25) H(10) 104(3)
H(9) C(25) H(10) 104(3)
C(9) C(26) H(11) 120(2)
C(30) C(26) H(11) 123(2)
C(25) C(27) H(12) 106(2)
C(34) C(27) H(12) 112(2)
C(37) C(27) H(12) 106.7(16)
C(13) C(31) H(13) 120(2)
C(17) C(31) H(13) 120(2)
C(24) C(34) H(14) 108.2(18)
C(24) C(34) H(15) 109.0(19)
C(27) C(34) H(14) 108.5(19)
C(27) C(34) H(15) 114(2)
H(14) C(34) H(15) 102(2)
C(24) C(35) H(16) 119(2)
C(36) C(35) H(16) 118(2)
C(32) C(36) H(17) 121.9(17)
C(35) C(36) H(17) 117.6(17)
C(27) C(37) H(18) 107(2)
C(27) C(37) H(19) 111(2)
C(27) C(37) H(20) 106(2)
H(18) C(37) H(19) 102(4)
H(18) C(37) H(20) 113(3)
H(19) C(37) H(20) 117(4)
C(32) C(38) H(21) 114.4(18)
C(32) C(38) H(22) 109(2)
C(32) C(38) H(23) 110.5(19)
H(21) C(38) H(22) 100(3)
H(21) C(38) H(23) 109(3)
H(22) C(38) H(23) 114(3)

loop_
_geom_bond_atom_site_label_1
_geom_bond_atom_site_label_2
_geom_bond_distance
Br(1) C(15) 1.895(2)
O(2) N(16) 1.232(3)
O(3) C(21) 1.349(4)
O(3) C(22) 1.455(4)
O(4) C(10) 1.488(3)
O(4) C(12) 1.337(4)
O(5) C(12) 1.202(4)
O(6) C(21) 1.213(3)
O(7) N(19) 1.232(3)
O(8) N(16) 1.218(4)
O(28) N(19) 1.217(4)
N(16) C(9) 1.484(4)
N(19) C(30) 1.473(4)
C(9) C(14) 1.376(5)
C(9) C(26) 1.375(5)
C(10) C(25) 1.508(6)
C(10) C(33) 1.514(5)
C(11) C(15) 1.374(5)
C(11) C(18) 1.375(5)
C(12) C(20) 1.505(4)
C(13) C(15) 1.377(6)
C(13) C(31) 1.379(6)
C(14) C(20) 1.395(5)
C(17) C(18) 1.395(4)
C(17) C(21) 1.485(4)
C(17) C(31) 1.381(6)
C(20) C(23) 1.376(5)
C(22) C(29) 1.500(5)
C(23) C(30) 1.385(4)
C(24) C(33) 1.392(4)
C(24) C(34) 1.517(5)
C(24) C(35) 1.388(6)
C(25) C(27) 1.523(7)
C(26) C(30) 1.379(5)
C(27) C(34) 1.511(7)
C(27) C(37) 1.521(7)
C(29) C(32) 1.396(4)
C(29) C(33) 1.415(4)
C(32) C(36) 1.400(5)
C(32) C(38) 1.513(6)
C(35) C(36) 1.367(6)
C(10) H(1) 1.01(3)
C(11) H(2) 0.86(2)
C(13) H(3) 0.89(4)
C(14) H(4) 0.88(4)
C(18) H(5) 0.93(3)
C(22) H(6) 0.98(3)
C(22) H(7) 0.97(2)
C(23) H(8) 0.90(4)
C(25) H(9) 1.09(3)
C(25) H(10) 0.89(4)
C(26) H(11) 0.98(3)
C(27) H(12) 0.98(3)
C(31) H(13) 0.85(4)
C(34) H(14) 1.09(2)
C(34) H(15) 0.90(4)
C(35) H(16) 0.82(3)
C(36) H(17) 1.05(3)
C(37) H(18) 1.17(5)
C(37) H(19) 0.92(5)
C(37) H(20) 0.95(4)
C(38) H(21) 1.10(3)
C(38) H(22) 0.88(5)
C(38) H(23) 0.95(3)

loop_
_geom_contact_atom_site_label_1
_geom_contact_atom_site_label_2
_geom_contact_distance
_geom_contact_site_symmetry_2
Br(1) C(24) 3.564(2) 65601
Br(1) C(35) 3.368(5) 65601
O(2) O(3) 3.200(3) 65602
O(2) O(6) 2.984(3) 55602
O(2) O(6) 3.425(3) 65602
O(2) C(17) 3.322(4) 65602
O(2) C(20) 3.316(4) 65501
O(2) C(21) 3.036(3) 65602
O(2) C(23) 3.009(4) 65501
O(2) C(30) 3.159(3) 65501
O(2) C(38) 3.575(7) 65602
O(3) O(2) 3.200(3) 64602
O(5) O(8) 3.501(3) 45501
O(5) N(16) 3.512(3) 45501
O(5) C(9) 3.370(4) 45501
O(5) C(14) 3.141(5) 45501
O(5) C(18) 3.394(4) 45501
O(6) O(2) 2.984(3) 54602
O(6) O(2) 3.425(3) 64602
O(6) O(8) 3.342(3) 54602
O(6) N(16) 2.809(3) 54602
O(6) C(9) 2.921(3) 54602
O(6) C(18) 3.420(4) 45501
O(6) C(26) 3.106(3) 54602
O(8) O(5) 3.501(3) 65501
O(8) O(6) 3.342(3) 55602
O(8) C(12) 3.246(3) 65501
O(8) C(17) 3.416(3) 65602
O(8) C(20) 3.358(3) 65501
O(8) C(31) 3.543(5) 65602
N(16) O(5) 3.512(3) 65501
N(16) O(6) 2.809(3) 55602
N(16) C(12) 3.445(4) 65501
N(16) C(20) 3.274(4) 65501
N(16) C(23) 3.253(4) 65501
C(9) O(5) 3.370(4) 65501
C(9) O(6) 2.921(3) 55602
C(11) C(31) 3.393(6) 65501
C(12) O(8) 3.246(3) 45501
C(12) N(16) 3.445(4) 45501
C(14) O(5) 3.141(5) 65501
C(17) O(2) 3.322(4) 64602
C(17) O(8) 3.416(3) 64602
C(18) O(5) 3.394(4) 65501
C(18) O(6) 3.420(4) 65501
C(20) O(2) 3.316(4) 45501
C(20) O(8) 3.358(3) 45501
C(20) N(16) 3.274(4) 45501
C(21) O(2) 3.036(3) 64602
C(23) O(2) 3.009(4) 45501
C(23) N(16) 3.253(4) 45501
C(24) Br(1) 3.564(2) 45401
C(26) O(6) 3.106(3) 55602
C(30) O(2) 3.159(3) 45501
C(31) O(8) 3.543(5) 64602
C(31) C(11) 3.393(6) 45501
C(35) Br(1) 3.368(5) 45401
C(38) O(2) 3.575(7) 64602
Br(1) H(3) 3.49(3) 65501
Br(1) H(14) 3.30(3) 65601
Br(1) H(16) 3.47(3) 55601
Br(1) H(16) 3.38(3) 65601
Br(1) H(17) 3.10(3) 55601
Br(1) H(18) 3.31(3) 54602
O(2) H(7) 3.36(2) 65602
O(2) H(8) 3.16(2) 65501
O(2) H(23) 2.69(3) 65602
O(5) H(2) 3.28(3) 45501
O(5) H(4) 3.00(3) 45501
O(5) H(5) 2.57(3) 45501
O(6) H(5) 2.99(3) 45501
O(6) H(11) 3.08(3) 54602
O(6) H(23) 3.41(3) 45501
O(7) H(7) 3.32(2) 55602
O(7) H(14) 2.68(3) 65601
O(7) H(15) 3.54(4) 55601
O(7) H(16) 3.55(3) 55601
O(7) H(20) 2.89(3) 65601
O(7) H(21) 2.72(3) 55602
O(7) H(22) 3.31(5) 65602
O(8) H(9) 2.89(3) 65501
O(8) H(13) 3.14(4) 55602
O(28) H(2) 3.39(2) 45501
O(28) H(11) 3.31(3) 45501
O(28) H(14) 3.39(3) 55601
O(28) H(15) 3.29(3) 55601
O(28) H(16) 2.92(3) 55601
O(28) H(21) 3.27(3) 55602
N(16) H(8) 3.24(3) 65501
N(16) H(13) 3.54(4) 55602
N(19) H(16) 3.54(3) 55601
N(19) H(21) 3.04(3) 55602
C(9) H(8) 3.26(3) 65501
C(11) H(8) 3.42(3) 65501
C(11) H(13) 2.98(4) 65501
C(12) H(4) 3.56(3) 45501
C(13) H(2) 3.42(2) 45501
C(13) H(18) 2.93(4) 54602
C(13) H(19) 3.50(5) 54602
C(15) H(13) 3.59(4) 65501
C(15) H(18) 3.21(4) 54602
C(17) H(2) 3.57(3) 45501
C(18) H(13) 3.45(4) 65501
C(21) H(5) 3.47(2) 45501
C(22) H(22) 3.50(5) 45501
C(22) H(23) 3.51(3) 45501
C(23) H(2) 3.48(2) 45501
C(24) H(10) 3.10(4) 65501
C(25) H(15) 3.60(3) 45501
C(26) H(7) 3.46(2) 55602
C(26) H(8) 3.38(4) 65501
C(26) H(23) 3.47(3) 65602
C(31) H(2) 2.97(2) 45501
C(32) H(1) 3.59(2) 65501
C(32) H(6) 3.28(3) 65501
C(34) H(10) 3.30(4) 65501
C(35) H(1) 3.52(2) 65501
C(35) H(10) 2.88(4) 65501
C(36) H(1) 3.40(2) 65501
C(36) H(6) 3.51(2) 65501
C(36) H(19) 3.35(4) 54502
C(37) H(3) 3.26(3) 55602
C(37) H(17) 3.29(3) 55502
C(37) H(22) 3.24(4) 55502
C(38) H(6) 3.18(3) 65501
C(38) H(7) 3.50(2) 65501
C(38) H(11) 3.13(3) 64602
C(38) H(19) 3.34(6) 54502
H(1) C(32) 3.59(2) 45501
H(1) C(35) 3.52(2) 45501
H(1) C(36) 3.40(2) 45501
H(2) O(5) 3.28(3) 65501
H(2) O(28) 3.39(2) 65501
H(2) C(13) 3.42(2) 65501
H(2) C(17) 3.57(3) 65501
H(2) C(23) 3.48(2) 65501
H(2) C(31) 2.97(2) 65501
H(2) H(3) 3.51(4) 65501
H(2) H(8) 2.60(4) 65501
H(2) H(13) 2.76(5) 65501
H(3) Br(1) 3.49(3) 45501
H(3) C(37) 3.26(3) 54602
H(3) H(2) 3.51(4) 45501
H(3) H(16) 3.59(5) 55601
H(3) H(17) 3.11(5) 55601
H(3) H(18) 2.66(5) 54602
H(3) H(19) 2.83(6) 54602
H(4) O(5) 3.00(3) 65501
H(4) C(12) 3.56(3) 65501
H(4) H(9) 2.89(5) 65501
H(4) H(13) 3.55(5) 55602
H(5) O(5) 2.57(3) 65501
H(5) O(6) 2.99(3) 65501
H(5) C(21) 3.47(2) 65501
H(5) H(13) 3.53(4) 65501
H(6) C(32) 3.28(3) 45501
H(6) C(36) 3.51(2) 45501
H(6) C(38) 3.18(3) 45501
H(6) H(17) 3.58(4) 45501
H(6) H(22) 3.08(5) 45501
H(6) H(23) 2.86(4) 45501
H(7) O(2) 3.36(2) 64602
H(7) O(7) 3.32(2) 54602
H(7) C(26) 3.46(2) 54602
H(7) C(38) 3.50(2) 45501
H(7) H(11) 3.12(5) 54602
H(7) H(22) 3.08(5) 45501
H(7) H(23) 3.22(4) 45501
H(8) O(2) 3.16(2) 45501
H(8) N(16) 3.24(3) 45501
H(8) C(9) 3.26(3) 45501
H(8) C(11) 3.42(3) 45501
H(8) C(26) 3.38(4) 45501
H(8) H(2) 2.60(4) 45501
H(8) H(11) 3.40(5) 45501
H(9) O(8) 2.89(3) 45501
H(9) H(4) 2.89(5) 45501
H(9) H(12) 3.24(5) 45501
H(9) H(15) 3.57(4) 45501
H(10) C(24) 3.10(4) 45501
H(10) C(34) 3.30(4) 45501
H(10) C(35) 2.88(4) 45501
H(10) H(12) 3.57(6) 45501
H(10) H(15) 2.82(5) 45501
H(10) H(16) 2.79(5) 45501
H(11) O(6) 3.08(3) 55602
H(11) O(28) 3.31(3) 65501
H(11) C(38) 3.13(3) 65602
H(11) H(7) 3.12(5) 55602
H(11) H(8) 3.40(5) 65501
H(11) H(21) 3.34(4) 65602
H(11) H(22) 3.04(5) 65602
H(11) H(23) 2.56(5) 65602
H(12) H(9) 3.24(5) 65501
H(12) H(10) 3.57(6) 65501
H(13) O(8) 3.14(4) 54602
H(13) N(16) 3.54(4) 54602
H(13) C(11) 2.98(4) 45501
H(13) C(15) 3.59(4) 45501
H(13) C(18) 3.45(4) 45501
H(13) H(2) 2.76(5) 45501
H(13) H(4) 3.55(5) 54602
H(13) H(5) 3.53(4) 45501
H(14) Br(1) 3.30(3) 45401
H(14) O(7) 2.68(3) 45401
H(14) O(28) 3.39(3) 55401
H(14) H(16) 3.53(4) 45501
H(15) O(7) 3.54(4) 55401
H(15) O(28) 3.29(3) 55401
H(15) C(25) 3.60(3) 65501
H(15) H(9) 3.57(4) 65501
H(15) H(10) 2.82(5) 65501
H(15) H(20) 3.29(6) 65501
H(15) H(21) 3.16(5) 55502
H(15) H(22) 3.57(5) 55502
H(16) Br(1) 3.38(3) 45401
H(16) Br(1) 3.47(3) 55401
H(16) O(7) 3.55(3) 55401
H(16) O(28) 2.92(3) 55401
H(16) N(19) 3.54(3) 55401
H(16) H(3) 3.59(5) 55401
H(16) H(10) 2.79(5) 65501
H(16) H(14) 3.53(4) 65501
H(17) Br(1) 3.10(3) 55401
H(17) C(37) 3.29(3) 54502
H(17) H(3) 3.11(5) 55401
H(17) H(6) 3.58(4) 65501
H(17) H(18) 3.45(5) 54502
H(17) H(19) 2.59(5) 54502
H(17) H(20) 3.51(5) 54502
H(18) Br(1) 3.31(3) 55602
H(18) C(13) 2.93(4) 55602
H(18) C(15) 3.21(4) 55602
H(18) H(3) 2.66(5) 55602
H(18) H(17) 3.45(5) 55502
H(19) C(13) 3.50(5) 55602
H(19) C(36) 3.35(4) 55502
H(19) C(38) 3.34(6) 55502
H(19) H(3) 2.83(6) 55602
H(19) H(17) 2.59(5) 55502
H(19) H(21) 3.28(7) 55502
H(19) H(22) 2.68(7) 55502
H(20) O(7) 2.89(3) 45401
H(20) H(15) 3.29(6) 45501
H(20) H(17) 3.51(5) 55502
H(20) H(21) 3.34(5) 45502
H(20) H(22) 3.07(6) 55502
H(21) O(7) 2.72(3) 54602
H(21) O(28) 3.27(3) 54602
H(21) N(19) 3.04(3) 54602
H(21) H(11) 3.34(4) 64602
H(21) H(15) 3.16(5) 54502
H(21) H(19) 3.28(7) 54502
H(21) H(20) 3.34(5) 44502
H(22) O(7) 3.31(4) 64602
H(22) C(22) 3.50(5) 65501
H(22) C(37) 3.24(4) 54502
H(22) H(6) 3.08(5) 65501
H(22) H(7) 3.08(5) 65501
H(22) H(11) 3.04(5) 64602
H(22) H(15) 3.57(5) 54502
H(22) H(19) 2.68(7) 54502
H(22) H(20) 3.07(6) 54502
H(23) O(2) 2.69(3) 64602
H(23) O(6) 3.41(3) 65501
H(23) C(22) 3.51(3) 65501
H(23) C(26) 3.47(3) 64602
H(23) H(6) 2.86(4) 65501
H(23) H(7) 3.22(4) 65501
H(23) H(11) 2.56(5) 64602

loop_
_geom_torsion_atom_site_label_1
_geom_torsion_atom_site_label_2
_geom_torsion_atom_site_label_3
_geom_torsion_atom_site_label_4
_geom_torsion
C(21) O(3) C(22) C(29) 176.3(2)
C(22) O(3) C(21) O(6) 0.5(4)
C(22) O(3) C(21) C(17) -178.4(2)
C(10) O(4) C(12) O(5) 6.0(4)
C(10) O(4) C(12) C(20) -174.9(2)
C(12) O(4) C(10) C(25) 104.1(3)
C(12) O(4) C(10) C(33) -134.7(2)
O(2) N(16) C(9) C(14) -173.0(3)
O(2) N(16) C(9) C(26) 7.9(4)
O(8) N(16) C(9) C(14) 5.7(4)
O(8) N(16) C(9) C(26) -173.4(2)
O(7) N(19) C(30) C(23) -177.9(3)
O(7) N(19) C(30) C(26) -0.9(4)
O(28) N(19) C(30) C(23) 1.0(4)
O(28) N(19) C(30) C(26) 178.1(3)
N(16) C(9) C(14) C(20) 179.9(2)
N(16) C(9) C(26) C(30) 179.3(2)
C(14) C(9) C(26) C(30) 0.2(5)
C(26) C(9) C(14) C(20) -1.0(5)
O(4) C(10) C(25) C(27) 68.1(4)
O(4) C(10) C(33) C(24) -95.7(3)
O(4) C(10) C(33) C(29) 79.5(3)
C(25) C(10) C(33) C(24) 19.8(4)
C(25) C(10) C(33) C(29) -165.0(3)
C(33) C(10) C(25) C(27) -46.5(4)
C(15) C(11) C(18) C(17) -1.1(5)
C(18) C(11) C(15) Br(1) 179.8(2)
C(18) C(11) C(15) C(13) 1.2(5)
O(4) C(12) C(20) C(14) 8.6(4)
O(4) C(12) C(20) C(23) -175.8(2)
O(5) C(12) C(20) C(14) -172.2(3)
O(5) C(12) C(20) C(23) 3.4(4)
C(15) C(13) C(31) C(17) -0.7(6)
C(31) C(13) C(15) Br(1) -178.9(3)
C(31) C(13) C(15) C(11) -0.3(5)
C(9) C(14) C(20) C(12) 176.9(3)
C(9) C(14) C(20) C(23) 1.3(5)
C(18) C(17) C(21) O(3) -4.4(4)
C(18) C(17) C(21) O(6) 176.7(3)
C(21) C(17) C(18) C(11) 178.5(3)
C(18) C(17) C(31) C(13) 0.8(5)
C(31) C(17) C(18) C(11) 0.1(3)
C(21) C(17) C(31) C(13) -177.7(3)
C(31) C(17) C(21) O(3) 174.0(3)
C(31) C(17) C(21) O(6) -4.9(4)
C(12) C(20) C(23) C(30) -176.5(3)
C(14) C(20) C(23) C(30) -0.8(5)
O(3) C(22) C(29) C(32) 91.7(3)
O(3) C(22) C(29) C(33) -88.7(3)
C(20) C(23) C(30) N(19) 176.8(3)
C(20) C(23) C(30) C(26) -0.1(4)
C(33) C(24) C(34) C(27) 22.9(5)
C(34) C(24) C(33) C(10) -8.1(4)
C(34) C(24) C(33) C(29) 176.7(3)
C(33) C(24) C(35) C(36) 0.1(5)
C(35) C(24) C(33) C(10) 172.4(3)
C(35) C(24) C(33) C(29) -2.8(4)
C(34) C(24) C(35) C(36) -179.4(4)
C(35) C(24) C(34) C(27) -157.7(4)
C(10) C(25) C(27) C(34) 59.8(4)
C(10) C(25) C(27) C(37) -176.1(4)
C(9) C(26) C(30) N(19) -176.6(2)
C(9) C(26) C(30) C(23) 0.3(4)
C(25) C(27) C(34) C(24) -47.0(5)
C(37) C(27) C(34) C(24) -170.5(4)
C(22) C(29) C(32) C(36) 177.6(3)
C(22) C(29) C(32) C(38) -3.4(4)
C(22) C(29) C(33) C(10) 9.0(4)
C(22) C(29) C(33) C(24) -175.8(2)
C(32) C(29) C(33) C(10) -171.4(2)
C(32) C(29) C(33) C(24) 3.7(4)
C(33) C(29) C(32) C(36) -1.9(4)
C(33) C(29) C(32) C(38) 177.1(3)
C(29) C(32) C(36) C(35) -0.7(5)
C(38) C(32) C(36) C(35) -179.7(4)
C(24) C(35) C(36) C(32) 1.7(6)
